data_2312414
loop_
_publ_author_name
'Selvi, Ramalingam'
'Gokila, Govindharajan'
'Thiruvalluvar, Aravazhi Amalan'
'Sundararajan, Raju Sarangapani'

_publ_section_title
;
 Synthesis, crystal structure and Hirshfeld surface analysis of sodium
 bis-(malonato)borate monohydrate.
;
_journal_coeditor_code HB8086
_journal_issue 'Pt 2'
_journal_name_full 'Acta crystallographica. Section E, Crystallographic communications'
_journal_page_first 180
_journal_page_last 183
_journal_paper_doi 10.1107/S2056989024000537
_journal_volume 80
_journal_year 2024
_chemical_formula_iupac '[Na (C6 H4 B O8) (H2 O1)]'
_chemical_formula_moiety 'Na +, C6 H4 B O8 -, H2 O1'
_chemical_formula_sum 'C6 H6 B Na O9'
_chemical_formula_weight 255.91
_chemical_name_common
;
Sodium bis(malonato)borate monohydrate
;
_chemical_name_systematic
;
Poly[aqua[\m~4~-bis(malonato)borato]sodium]
;
_space_group_crystal_system monoclinic
_space_group_IT_number 14
_space_group_name_Hall '-P 2yn'
_space_group_name_H-M_alt 'P 1 21/n 1'
_atom_sites_solution_hydrogens mixed
_atom_sites_solution_primary dual
_atom_sites_solution_secondary difmap
_audit_creation_method SHELXL-2019/3
_cell_angle_alpha 90
_cell_angle_beta 101.565(2)
_cell_angle_gamma 90
_cell_formula_units_Z 4
_cell_length_a 7.9058(4)
_cell_length_b 8.2979(5)
_cell_length_c 14.6473(9)
_cell_measurement_reflns_used 9951
_cell_measurement_temperature 298(2)
_cell_measurement_theta_max 30.52
_cell_measurement_theta_min 2.84
_cell_volume 941.38(9)
_computing_cell_refinement
;
APEX4 (Bruker, 2021)
;
_computing_data_collection
;
APEX4 (Bruker, 2021)
;
_computing_data_reduction
;
SAINT/XPREP (Bruker, 2021)
;
_computing_molecular_graphics
;
ORTEP-3 for Windows (Farrugia, 2012) and PLATON (Spek, 2020)
;
_computing_publication_material
;
publCIF (Westrip, 2010)
;
_computing_structure_refinement
;
<i>SHELXL</i> (Sheldrick, 2015<i>b</i>)
;
_computing_structure_solution
;
<i>SHELXT</i> (Sheldrick, 2015<i>a</i>)
;
_diffrn_ambient_temperature 298(2)
_diffrn_measured_fraction_theta_full 0.996
_diffrn_measured_fraction_theta_max 0.997
_diffrn_measurement_device_type 'Bruker D8 VENTURE diffractometer with a PHOTON II detector'
_diffrn_measurement_method '\w and \f scan'
_diffrn_radiation_type MoK\a
_diffrn_radiation_wavelength 0.71073
_diffrn_reflns_av_R_equivalents 0.0303
_diffrn_reflns_av_unetI/netI 0.0155
_diffrn_reflns_limit_h_max 11
_diffrn_reflns_limit_h_min -10
_diffrn_reflns_limit_k_max 11
_diffrn_reflns_limit_k_min -11
_diffrn_reflns_limit_l_max 20
_diffrn_reflns_limit_l_min -20
_diffrn_reflns_number 32209
_diffrn_reflns_theta_full 25.242
_diffrn_reflns_theta_max 30.517
_diffrn_reflns_theta_min 3.598
_diffrn_source 'fine-focus sealed tube'
_exptl_absorpt_coefficient_mu 0.207
_exptl_absorpt_correction_T_max 0.9582
_exptl_absorpt_correction_T_min 0.9168
_exptl_absorpt_correction_type multi-scan
_exptl_absorpt_process_details
;
(<i>SADABS</i>; Krause <i>et al.</i>, 2015)
;
_exptl_crystal_colour colourless
_exptl_crystal_density_diffrn 1.806
_exptl_crystal_density_method 'not measured'
_exptl_crystal_description block
_exptl_crystal_F_000 520
_exptl_crystal_size_max 0.347
_exptl_crystal_size_mid 0.274
_exptl_crystal_size_min 0.265
_refine_diff_density_max 0.530
_refine_diff_density_min -0.598
_refine_ls_extinction_method none
_refine_ls_goodness_of_fit_ref 1.082
_refine_ls_hydrogen_treatment mixed
_refine_ls_matrix_type full
_refine_ls_number_parameters 162
_refine_ls_number_reflns 2864
_refine_ls_number_restraints 4
_refine_ls_restrained_S_all 1.082
_refine_ls_R_factor_all 0.0443
_refine_ls_R_factor_gt 0.0382
_refine_ls_shift/su_max 0.000
_refine_ls_shift/su_mean 0.000
_refine_ls_structure_factor_coef Fsqd
_refine_ls_weighting_details 'w=1/[\s^2^(Fo^2^)+(0.0503P)^2^+0.3262P] where P=(Fo^2^+2Fc^2^)/3'
_refine_ls_weighting_scheme calc
_refine_ls_wR_factor_gt 0.0996
_refine_ls_wR_factor_ref 0.1047
_reflns_number_gt 2494
_reflns_number_total 2864
_reflns_threshold_expression 'I > 2\s(I)'
_cod_data_source_file hb8086.cif
_cod_data_source_block global
_cod_original_sg_symbol_H-M 'P 21/n'
_cod_database_code 2312414
_shelx_space_group_comment
;
The symmetry employed for this shelxl refinement is uniquely defined
by the following loop, which should always be used as a source of
symmetry information in preference to the above space-group names.
They are only intended as comments.
;
_shelx_estimated_absorpt_t_min 0.932
_shelx_estimated_absorpt_t_max 0.947

loop_
_space_group_symop_operation_xyz
'x, y, z'
'-x+1/2, y+1/2, -z+1/2'
'-x, -y, -z'
'x-1/2, -y-1/2, z-1/2'

loop_
_atom_site_type_symbol
_atom_site_label
_atom_site_fract_x
_atom_site_fract_y
_atom_site_fract_z
_atom_site_U_iso_or_equiv
_atom_site_adp_type
_atom_site_calc_flag
_atom_site_occupancy
_atom_site_disorder_assembly
_atom_site_disorder_group
Na Na1 0.24488(7) 0.47538(7) 0.76584(4) 0.03728(15) Uani d 1 . .
B B1 0.76757(17) 0.52073(15) 0.55156(9) 0.0271(2) Uani d 1 . .
C C1 0.59169(15) 0.47853(15) 0.66789(9) 0.0294(2) Uani d 1 . .
C C2 0.64385(17) 0.30481(15) 0.66658(9) 0.0331(3) Uani d 1 . .
H H2A 0.551966 0.239128 0.681940 0.040 Uiso calc 1 . .
H H2B 0.745590 0.288268 0.715054 0.040 Uiso calc 1 . .
C C3 0.68228(16) 0.24605(14) 0.57587(9) 0.0309(2) Uani d 1 . .
C C4 1.01449(13) 0.68524(13) 0.61701(7) 0.0235(2) Uani d 1 . .
C C5 0.93606(17) 0.81205(14) 0.54883(9) 0.0340(3) Uani d 1 . .
H H5A 1.028548 0.875823 0.532601 0.041 Uiso calc 1 . .
H H5B 0.867448 0.883229 0.579401 0.041 Uiso calc 1 . .
C C6 0.82428(16) 0.75128(16) 0.46059(9) 0.0331(3) Uani d 1 . .
O O1 0.64336(12) 0.57513(11) 0.60743(7) 0.0337(2) Uani d 1 . .
O O2 0.50736(14) 0.53111(13) 0.72169(8) 0.0451(3) Uani d 1 . .
O O3 0.74511(13) 0.35276(11) 0.52435(7) 0.0358(2) Uani d 1 . .
O O4 0.66050(17) 0.10738(13) 0.55087(9) 0.0518(3) Uani d 1 . .
O O5 0.94362(11) 0.54098(10) 0.60778(6) 0.02768(18) Uani d 1 . .
O O6 1.13921(12) 0.71217(11) 0.67822(6) 0.0329(2) Uani d 1 . .
O O7 0.74022(12) 0.61563(12) 0.46608(6) 0.0366(2) Uani d 1 . .
O O8 0.80823(17) 0.82359(17) 0.38773(8) 0.0577(3) Uani d 1 . .
O O9 0.00848(15) 0.39690(13) 0.82757(8) 0.0448(3) Uani d 1 . .
H H9A -0.008(4) 0.443(3) 0.8765(14) 0.088(9) Uiso d 1 . .
H H9B 0.019(4) 0.2983(16) 0.8397(19) 0.100(10) Uiso d 1 . .

loop_
_atom_site_aniso_label
_atom_site_aniso_U_11
_atom_site_aniso_U_22
_atom_site_aniso_U_33
_atom_site_aniso_U_12
_atom_site_aniso_U_13
_atom_site_aniso_U_23
Na1 0.0334(3) 0.0373(3) 0.0430(3) 0.0070(2) 0.0124(2) 0.0112(2)
B1 0.0289(6) 0.0257(6) 0.0283(6) -0.0034(4) 0.0090(5) -0.0002(4)
C1 0.0242(5) 0.0316(6) 0.0337(6) -0.0052(4) 0.0089(4) -0.0065(4)
C2 0.0401(6) 0.0291(6) 0.0316(6) -0.0021(5) 0.0107(5) 0.0008(4)
C3 0.0322(5) 0.0252(5) 0.0360(6) -0.0037(4) 0.0086(4) -0.0039(4)
C4 0.0255(4) 0.0238(5) 0.0219(4) 0.0022(4) 0.0062(4) 0.0025(4)
C5 0.0391(6) 0.0234(5) 0.0355(6) -0.0004(4) -0.0022(5) 0.0087(5)
C6 0.0310(5) 0.0382(6) 0.0286(6) 0.0004(5) 0.0025(4) 0.0120(5)
O1 0.0349(4) 0.0249(4) 0.0456(5) 0.0004(3) 0.0180(4) -0.0013(4)
O2 0.0423(5) 0.0478(6) 0.0527(6) -0.0066(4) 0.0272(5) -0.0150(5)
O3 0.0458(5) 0.0288(4) 0.0375(5) -0.0077(4) 0.0198(4) -0.0079(4)
O4 0.0722(8) 0.0270(5) 0.0611(7) -0.0110(5) 0.0249(6) -0.0122(5)
O5 0.0295(4) 0.0236(4) 0.0292(4) -0.0007(3) 0.0042(3) 0.0075(3)
O6 0.0332(4) 0.0349(4) 0.0274(4) -0.0009(3) -0.0016(3) 0.0013(3)
O7 0.0369(4) 0.0411(5) 0.0282(4) -0.0087(4) -0.0017(3) 0.0066(4)
O8 0.0601(7) 0.0713(8) 0.0370(6) -0.0081(6) -0.0020(5) 0.0315(6)
O9 0.0525(6) 0.0366(5) 0.0487(6) -0.0035(4) 0.0181(5) 0.0039(5)

loop_
_atom_type_symbol
_atom_type_description
_atom_type_scat_dispersion_real
_atom_type_scat_dispersion_imag
_atom_type_scat_source
C C 0.0033 0.0016 'International Tables Vol C Tables 4.2.6.8 and 6.1.1.4'
H H 0.0000 0.0000 'International Tables Vol C Tables 4.2.6.8 and 6.1.1.4'
O O 0.0106 0.0060 'International Tables Vol C Tables 4.2.6.8 and 6.1.1.4'
Na Na 0.0362 0.0249 'International Tables Vol C Tables 4.2.6.8 and 6.1.1.4'
B B 0.0013 0.0007 'International Tables Vol C Tables 4.2.6.8 and 6.1.1.4'

loop_
_geom_angle_atom_site_label_1
_geom_angle_atom_site_label_2
_geom_angle_atom_site_label_3
_geom_angle_site_symmetry_1
_geom_angle_site_symmetry_3
_geom_angle
_geom_angle_publ_flag
O9 Na1 O2 . . 171.38(5) y
O9 Na1 O6 . 1_455 102.48(4) y
O2 Na1 O6 . 1_455 85.61(4) y
O9 Na1 O8 . 4_576 88.27(5) y
O2 Na1 O8 . 4_576 90.22(5) y
O6 Na1 O8 1_455 4_576 80.15(4) y
O9 Na1 O6 . 2_646 84.03(4) y
O2 Na1 O6 . 2_646 88.60(4) y
O6 Na1 O6 1_455 2_646 167.40(3) y
O8 Na1 O6 4_576 2_646 111.10(5) y
O9 Na1 O5 . 1_455 77.10(4) ?
O2 Na1 O5 . 1_455 111.06(4) ?
O6 Na1 O5 1_455 1_455 46.12(3) ?
O8 Na1 O5 4_576 1_455 117.12(4) ?
O6 Na1 O5 2_646 1_455 127.08(4) ?
O3 B1 O7 . . 107.10(10) ?
O3 B1 O1 . . 112.92(9) ?
O7 B1 O1 . . 108.16(10) ?
O3 B1 O5 . . 108.18(10) ?
O7 B1 O5 . . 112.21(9) ?
O1 B1 O5 . . 108.33(10) ?
O2 C1 O1 . . 120.21(12) ?
O2 C1 C2 . . 122.89(12) ?
O1 C1 C2 . . 116.90(10) ?
C1 C2 C3 . . 115.33(11) ?
C1 C2 H2A . . 108.4 ?
C3 C2 H2A . . 108.4 ?
C1 C2 H2B . . 108.4 ?
C3 C2 H2B . . 108.4 ?
H2A C2 H2B . . 107.5 ?
O4 C3 O3 . . 120.73(12) ?
O4 C3 C2 . . 122.33(12) ?
O3 C3 C2 . . 116.93(10) ?
O6 C4 O5 . . 120.62(10) ?
O6 C4 C5 . . 122.02(10) ?
O5 C4 C5 . . 117.36(10) ?
O6 C4 Na1 . 1_655 45.91(6) ?
O5 C4 Na1 . 1_655 74.82(6) ?
C5 C4 Na1 . 1_655 167.29(8) ?
C4 C5 C6 . . 115.62(10) ?
C4 C5 H5A . . 108.4 ?
C6 C5 H5A . . 108.4 ?
C4 C5 H5B . . 108.4 ?
C6 C5 H5B . . 108.4 ?
H5A C5 H5B . . 107.4 ?
O8 C6 O7 . . 120.86(13) ?
O8 C6 C5 . . 122.25(13) ?
O7 C6 C5 . . 116.88(10) ?
C1 O1 B1 . . 121.25(10) ?
C1 O2 Na1 . . 137.99(9) ?
C3 O3 B1 . . 121.70(10) ?
C4 O5 B1 . . 119.62(9) ?
C4 O5 Na1 . 1_655 80.28(6) ?
B1 O5 Na1 . 1_655 156.45(7) ?
C4 O6 Na1 . 1_655 112.84(8) ?
C4 O6 Na1 . 2_656 127.34(8) ?
Na1 O6 Na1 1_655 2_656 118.98(3) ?
C6 O7 B1 . . 121.60(10) ?
C6 O8 Na1 . 4_675 164.30(13) ?
Na1 O9 H9A . . 118(2) ?
Na1 O9 H9B . . 108(2) ?
H9A O9 H9B . . 107(2) ?

loop_
_geom_bond_atom_site_label_1
_geom_bond_atom_site_label_2
_geom_bond_site_symmetry_2
_geom_bond_distance
_geom_bond_publ_flag
Na1 O9 . 2.3264(12) y
Na1 O2 . 2.3402(11) y
Na1 O6 1_455 2.4032(10) y
Na1 O8 4_576 2.4213(12) y
Na1 O6 2_646 2.4455(11) y
Na1 O5 1_455 3.0195(10) ?
B1 O3 . 1.4508(15) y
B1 O7 . 1.4581(16) y
B1 O1 . 1.4697(15) y
B1 O5 . 1.4779(15) y
C1 O2 . 1.2109(15) ?
C1 O1 . 1.3186(15) ?
C1 C2 . 1.5005(17) ?
C2 C3 . 1.5024(17) ?
C2 H2A . 0.9700 ?
C2 H2B . 0.9700 ?
C3 O4 . 1.2094(16) ?
C3 O3 . 1.3231(15) ?
C4 O6 . 1.2130(14) ?
C4 O5 . 1.3171(13) ?
C4 C5 . 1.4969(15) ?
C5 C6 . 1.4993(18) ?
C5 H5A . 0.9700 ?
C5 H5B . 0.9700 ?
C6 O8 . 1.2086(15) ?
C6 O7 . 1.3177(16) ?
O9 H9A . 0.846(13) ?
O9 H9B . 0.838(13) ?

loop_
_geom_hbond_atom_site_label_D
_geom_hbond_atom_site_label_H
_geom_hbond_atom_site_label_A
_geom_hbond_site_symmetry_A
_geom_hbond_distance_DH
_geom_hbond_distance_HA
_geom_hbond_distance_DA
_geom_hbond_angle_DHA
_geom_hbond_publ_flag
C2 H2B O9 1_655 0.97 2.54 3.4247(18) 151 yes
C5 H5B O4 1_565 0.97 2.46 3.2830(18) 143 yes
O9 H9A O4 2_556 0.846(13) 2.226(17) 2.9932(17) 151(3) yes
O9 H9B O1 2_546 0.838(13) 2.46(2) 3.1520(14) 140(3) yes
O9 H9B O2 2_546 0.838(13) 2.386(17) 3.1166(17) 146(3) yes

loop_
_geom_torsion_atom_site_label_1
_geom_torsion_atom_site_label_2
_geom_torsion_atom_site_label_3
_geom_torsion_atom_site_label_4
_geom_torsion_site_symmetry_1
_geom_torsion_site_symmetry_2
_geom_torsion_site_symmetry_3
_geom_torsion_site_symmetry_4
_geom_torsion
_geom_torsion_publ_flag
O2 C1 C2 C3 . . . . 156.38(13) ?
O1 C1 C2 C3 . . . . -24.22(16) ?
C1 C2 C3 O4 . . . . -150.74(13) ?
C1 C2 C3 O3 . . . . 30.58(17) ?
O6 C4 C5 C6 . . . . 160.61(11) ?
O5 C4 C5 C6 . . . . -18.81(16) ?
Na1 C4 C5 C6 1_655 . . . 143.8(3) ?
C4 C5 C6 O8 . . . . -150.46(14) ?
C4 C5 C6 O7 . . . . 30.90(17) ?
O2 C1 O1 B1 . . . . 170.39(12) ?
C2 C1 O1 B1 . . . . -9.02(16) ?
O3 B1 O1 C1 . . . . 35.76(16) ?
O7 B1 O1 C1 . . . . 154.11(10) ?
O5 B1 O1 C1 . . . . -84.03(13) ?
O1 C1 O2 Na1 . . . . 126.39(13) ?
C2 C1 O2 Na1 . . . . -54.2(2) ?
O4 C3 O3 B1 . . . . 178.15(13) ?
C2 C3 O3 B1 . . . . -3.14(18) ?
O7 B1 O3 C3 . . . . -147.88(11) ?
O1 B1 O3 C3 . . . . -28.92(17) ?
O5 B1 O3 C3 . . . . 90.96(13) ?
O6 C4 O5 B1 . . . . 163.22(10) ?
C5 C4 O5 B1 . . . . -17.36(15) ?
Na1 C4 O5 B1 1_655 . . . 166.54(9) ?
O6 C4 O5 Na1 . . . 1_655 -3.33(10) ?
C5 C4 O5 Na1 . . . 1_655 176.10(10) ?
O3 B1 O5 C4 . . . . 159.43(9) ?
O7 B1 O5 C4 . . . . 41.49(14) ?
O1 B1 O5 C4 . . . . -77.85(12) ?
O3 B1 O5 Na1 . . . 1_655 -55.6(2) ?
O7 B1 O5 Na1 . . . 1_655 -173.55(12) ?
O1 B1 O5 Na1 . . . 1_655 67.1(2) ?
O5 C4 O6 Na1 . . . 1_655 4.47(13) ?
C5 C4 O6 Na1 . . . 1_655 -174.93(9) ?
O5 C4 O6 Na1 . . . 2_656 -164.81(7) ?
C5 C4 O6 Na1 . . . 2_656 15.79(16) ?
Na1 C4 O6 Na1 1_655 . . 2_656 -169.29(12) ?
O8 C6 O7 B1 . . . . 175.44(14) ?
C5 C6 O7 B1 . . . . -5.90(18) ?
O3 B1 O7 C6 . . . . -147.33(11) ?
O1 B1 O7 C6 . . . . 90.69(14) ?
O5 B1 O7 C6 . . . . -28.75(16) ?
O7 C6 O8 Na1 . . . 4_675 117.5(4) ?
C5 C6 O8 Na1 . . . 4_675 -61.0(5) ?
